data_7702875
loop_
_publ_author_name
'Lysenko, Andrey B.'
'Senchyk, Ganna A.'
'Lincke, J\"org'
'L\"assig, Daniel'
'Fokin, Andrey A.'
'Butova, Ekaterina D.'
'Schreiner, Peter R.'
'Krautscheid, Harald'
'Domasevitch, Konstantin V.'

_publ_section_title
;
 Metal oxide-organic frameworks (MOOFs), a new series of coordination
 hybrids constructed from molybdenum(VI) oxide and bitopic 1,2,4-triazole
 linkers.
;
_journal_issue 17
_journal_name_full 'Dalton transactions (Cambridge, England : 2003)'
_journal_page_first 4223
_journal_page_last 4231
_journal_paper_doi 10.1039/b922732f
_journal_volume 39
_journal_year 2010
_chemical_formula_moiety 'C10 H14 Mo2 N6 O6'
_chemical_formula_sum 'C10 H14 Mo2 N6 O6'
_chemical_formula_weight 506.15
_chemical_name_common
;
Molybdenum(VI) oxide 2:1 complex with trans-1,4-bis(1,2,4-
triazol-4-yl)cyclohexane
;
_chemical_name_systematic
;
Molybdenum(VI) oxide 2:1 complex with
trans-1,4-bis(1,2,4-triazol-4-yl)cyclohexane
;
_space_group_IT_number 73
_space_group_name_Hall '-I 2b 2c'
_space_group_name_H-M_alt 'I b c a'
_symmetry_cell_setting orthorhombic
_symmetry_Int_Tables_number 73
_symmetry_space_group_name_H-M 'I b c a'
_atom_sites_solution_hydrogens geom
_atom_sites_solution_primary direct
_atom_sites_solution_secondary difmap
_audit_creation_method SHELXL-97
_cell_angle_alpha 90.00
_cell_angle_beta 90.00
_cell_angle_gamma 90.00
_cell_formula_units_Z 8
_cell_length_a 12.0221(7)
_cell_length_b 13.0629(8)
_cell_length_c 19.4476(16)
_cell_measurement_reflns_used 8000
_cell_measurement_temperature 213(2)
_cell_measurement_theta_max 28.04
_cell_measurement_theta_min 3.11
_cell_volume 3054.1(4)
_computing_cell_refinement 'IPDS Software (Stoe & Cie, 2000)'
_computing_data_collection 'IPDS Software (Stoe & Cie, 2000)'
_computing_data_reduction 'IPDS Software (Stoe & Cie, 2000)'
_computing_molecular_graphics 'Diamond 2.1e (Brandenburg, 1999)'
_computing_publication_material 'WinGX 1.70.01 (Farrugia, 1999)'
_computing_structure_refinement 'SHELXL-97 (Sheldrick, 1997)'
_computing_structure_solution 'SHELXS-97 (Sheldrick, 1997)'
_diffrn_ambient_temperature 213(2)
_diffrn_measured_fraction_theta_full 0.985
_diffrn_measured_fraction_theta_max 0.985
_diffrn_measurement_device_type 'Stoe Imaging plate diffraction system'
_diffrn_measurement_method '\f oscillation scans'
_diffrn_radiation_monochromator graphite
_diffrn_radiation_source 'fine-focus sealed tube'
_diffrn_radiation_type MoK\a
_diffrn_radiation_wavelength 0.71073
_diffrn_reflns_av_R_equivalents 0.0539
_diffrn_reflns_av_sigmaI/netI 0.0340
_diffrn_reflns_limit_h_max 14
_diffrn_reflns_limit_h_min -13
_diffrn_reflns_limit_k_max 15
_diffrn_reflns_limit_k_min -17
_diffrn_reflns_limit_l_max 25
_diffrn_reflns_limit_l_min -25
_diffrn_reflns_number 10248
_diffrn_reflns_theta_full 28.04
_diffrn_reflns_theta_max 28.04
_diffrn_reflns_theta_min 3.11
_diffrn_standards_decay_% 0
_exptl_absorpt_coefficient_mu 1.686
_exptl_absorpt_correction_T_max 0.7080
_exptl_absorpt_correction_T_min 0.6877
_exptl_absorpt_correction_type numerical
_exptl_absorpt_process_details 'X-RED (Stoe & Cie, 2001) and X-SHAPE (Stoe & Cie, 1999)'
_exptl_crystal_colour colorless
_exptl_crystal_density_diffrn 2.202
_exptl_crystal_density_method 'not measured'
_exptl_crystal_description prism
_exptl_crystal_F_000 1984
_exptl_crystal_size_max 0.24
_exptl_crystal_size_mid 0.22
_exptl_crystal_size_min 0.22
_refine_diff_density_max 0.691
_refine_diff_density_min -0.646
_refine_diff_density_rms 0.149
_refine_ls_extinction_method none
_refine_ls_goodness_of_fit_ref 1.230
_refine_ls_hydrogen_treatment constr
_refine_ls_matrix_type full
_refine_ls_number_parameters 110
_refine_ls_number_reflns 1830
_refine_ls_number_restraints 0
_refine_ls_restrained_S_all 1.230
_refine_ls_R_factor_all 0.0658
_refine_ls_R_factor_gt 0.0550
_refine_ls_shift/su_max 0.001
_refine_ls_shift/su_mean 0.000
_refine_ls_structure_factor_coef Fsqd
_refine_ls_weighting_details 'calc w=1/[\s^2^(Fo^2^)+(0.0225P)^2^+8.2038P] where P=(Fo^2^+2Fc^2^)/3'
_refine_ls_weighting_scheme calc
_refine_ls_wR_factor_gt 0.0926
_refine_ls_wR_factor_ref 0.0942
_reflns_number_gt 1378
_reflns_number_total 1830
_reflns_threshold_expression >2sigma(I)
_cod_data_source_file b922732f.txt
_cod_data_source_block (3)
_cod_database_code 7702875

loop_
_symmetry_equiv_pos_as_xyz
'x, y, z'
'-x+1/2, -y, z+1/2'
'-x, y+1/2, -z+1/2'
'x+1/2, -y+1/2, -z'
'x+1/2, y+1/2, z+1/2'
'-x+1, -y+1/2, z+1'
'-x+1/2, y+1, -z+1'
'x+1, -y+1, -z+1/2'
'-x, -y, -z'
'x-1/2, y, -z-1/2'
'x, -y-1/2, z-1/2'
'-x-1/2, y-1/2, z'
'-x+1/2, -y+1/2, -z+1/2'
'x, y+1/2, -z'
'x+1/2, -y, z'
'-x, y, z+1/2'

loop_
_atom_site_label
_atom_site_type_symbol
_atom_site_fract_x
_atom_site_fract_y
_atom_site_fract_z
_atom_site_U_iso_or_equiv
_atom_site_adp_type
_atom_site_occupancy
_atom_site_symmetry_multiplicity
_atom_site_calc_flag
_atom_site_refinement_flags
Mo1 Mo 0.2500 0.12518(5) 0.5000 0.01664(15) Uani 1 2 d S
Mo2 Mo 0.0000 0.2500 0.57802(3) 0.01500(15) Uani 1 2 d S
O1 O 0.1891(4) 0.0457(3) 0.4408(2) 0.0309(10) Uani 1 1 d .
O2 O 0.1216(3) 0.1610(3) 0.55470(17) 0.0181(7) Uani 1 1 d .
O3 O -0.0668(4) 0.1671(4) 0.6321(2) 0.0280(9) Uani 1 1 d .
N1 N 0.1688(4) 0.2699(3) 0.4463(2) 0.0174(9) Uani 1 1 d .
N2 N 0.0848(4) 0.3240(3) 0.4773(2) 0.0167(9) Uani 1 1 d .
N3 N 0.1242(4) 0.3970(3) 0.3792(2) 0.0177(9) Uani 1 1 d .
C1 C 0.1909(5) 0.3144(4) 0.3878(3) 0.0212(11) Uani 1 1 d .
H1 H 0.2452 0.2924 0.3563 0.025 Uiso 1 1 calc R
C2 C 0.0601(5) 0.4002(4) 0.4366(2) 0.0193(11) Uani 1 1 d .
H2 H 0.0057 0.4501 0.4457 0.023 Uiso 1 1 calc R
C3 C 0.1232(5) 0.4715(4) 0.3218(3) 0.0214(11) Uani 1 1 d .
H3 H 0.1237 0.5414 0.3415 0.026 Uiso 1 1 calc R
C4 C 0.2261(6) 0.4587(8) 0.2784(4) 0.065(3) Uani 1 1 d .
H4A H 0.2268 0.3904 0.2576 0.078 Uiso 1 1 calc R
H4B H 0.2926 0.4658 0.3071 0.078 Uiso 1 1 calc R
C5 C 0.0208(5) 0.4600(6) 0.2790(3) 0.0403(19) Uani 1 1 d .
H5A H -0.0453 0.4691 0.3079 0.048 Uiso 1 1 calc R
H5B H 0.0183 0.3910 0.2592 0.048 Uiso 1 1 calc R

loop_
_atom_site_aniso_label
_atom_site_aniso_U_11
_atom_site_aniso_U_22
_atom_site_aniso_U_33
_atom_site_aniso_U_23
_atom_site_aniso_U_13
_atom_site_aniso_U_12
Mo1 0.0161(3) 0.0150(3) 0.0188(3) 0.000 0.0021(2) 0.000
Mo2 0.0142(3) 0.0187(3) 0.0122(2) 0.000 0.000 -0.0003(3)
O1 0.028(2) 0.027(2) 0.038(2) -0.0150(18) 0.0063(19) -0.0041(18)
O2 0.017(2) 0.0205(17) 0.0170(16) 0.0051(14) 0.0027(14) 0.0018(15)
O3 0.023(2) 0.035(2) 0.027(2) 0.0133(18) 0.0058(16) -0.0014(18)
N1 0.015(2) 0.021(2) 0.0160(18) 0.0018(16) 0.0015(16) 0.0023(17)
N2 0.016(2) 0.017(2) 0.0167(18) -0.0022(16) 0.0031(16) 0.0000(17)
N3 0.018(2) 0.021(2) 0.0140(18) 0.0058(16) 0.0004(16) -0.0028(18)
C1 0.017(3) 0.029(3) 0.018(2) 0.002(2) 0.001(2) 0.002(2)
C2 0.024(3) 0.018(2) 0.016(2) -0.0011(18) 0.004(2) -0.002(2)
C3 0.030(3) 0.020(2) 0.014(2) 0.007(2) -0.003(2) -0.006(2)
C4 0.015(4) 0.125(9) 0.054(5) 0.066(6) 0.003(3) 0.006(4)
C5 0.014(4) 0.069(5) 0.038(4) 0.034(4) -0.001(2) -0.006(3)

loop_
_atom_type_symbol
_atom_type_description
_atom_type_scat_dispersion_real
_atom_type_scat_dispersion_imag
_atom_type_scat_source
C C 0.0033 0.0016 'International Tables Vol C Tables 4.2.6.8 and 6.1.1.4'
H H 0.0000 0.0000 'International Tables Vol C Tables 4.2.6.8 and 6.1.1.4'
N N 0.0061 0.0033 'International Tables Vol C Tables 4.2.6.8 and 6.1.1.4'
O O 0.0106 0.0060 'International Tables Vol C Tables 4.2.6.8 and 6.1.1.4'
Mo Mo -1.6832 0.6857 'International Tables Vol C Tables 4.2.6.8 and 6.1.1.4'

loop_
_geom_angle_atom_site_label_1
_geom_angle_atom_site_label_2
_geom_angle_atom_site_label_3
_geom_angle
_geom_angle_site_symmetry_1
_geom_angle_site_symmetry_3
O1 Mo1 O1 105.4(3) . 7_545
O1 Mo1 O2 100.11(19) . .
O1 Mo1 O2 96.79(18) 7_545 .
O1 Mo1 O2 96.79(18) . 7_545
O1 Mo1 O2 100.11(19) 7_545 7_545
O2 Mo1 O2 151.9(2) . 7_545
O1 Mo1 N1 162.73(19) . 7_545
O1 Mo1 N1 90.64(19) 7_545 7_545
O2 Mo1 N1 83.86(16) . 7_545
O2 Mo1 N1 73.75(15) 7_545 7_545
O1 Mo1 N1 90.64(19) . .
O1 Mo1 N1 162.73(19) 7_545 .
O2 Mo1 N1 73.75(15) . .
O2 Mo1 N1 83.86(16) 7_545 .
N1 Mo1 N1 74.2(2) 7_545 .
O3 Mo2 O3 104.1(3) 6_454 .
O3 Mo2 O2 96.85(18) 6_454 6_454
O3 Mo2 O2 99.84(19) . 6_454
O3 Mo2 O2 99.84(19) 6_454 .
O3 Mo2 O2 96.85(18) . .
O2 Mo2 O2 152.7(2) 6_454 .
O3 Mo2 N2 162.26(19) 6_454 6_454
O3 Mo2 N2 92.71(18) . 6_454
O2 Mo2 N2 74.28(15) 6_454 6_454
O2 Mo2 N2 83.54(15) . 6_454
O3 Mo2 N2 92.71(18) 6_454 .
O3 Mo2 N2 162.26(19) . .
O2 Mo2 N2 83.54(15) 6_454 .
O2 Mo2 N2 74.28(15) . .
N2 Mo2 N2 71.3(2) 6_454 .
Mo2 O2 Mo1 152.2(2) . .
C1 N1 N2 107.7(4) . .
C1 N1 Mo1 131.0(4) . .
N2 N1 Mo1 121.4(3) . .
C2 N2 N1 107.1(4) . .
C2 N2 Mo2 134.6(4) . .
N1 N2 Mo2 117.5(3) . .
C1 N3 C2 105.0(4) . .
C1 N3 C3 128.4(5) . .
C2 N3 C3 126.5(5) . .
N1 C1 N3 110.0(5) . .
N1 C1 H1 125.0 . .
N3 C1 H1 125.0 . .
N2 C2 N3 110.3(5) . .
N2 C2 H2 124.9 . .
N3 C2 H2 124.9 . .
N3 C3 C5 111.1(5) . .
N3 C3 C4 110.0(5) . .
C5 C3 C4 110.7(5) . .
N3 C3 H3 108.3 . .
C5 C3 H3 108.3 . .
C4 C3 H3 108.3 . .
C3 C4 C4 108.9(7) . 8_455
C3 C4 H4A 109.9 . .
C4 C4 H4A 109.9 8_455 .
C3 C4 H4B 109.9 . .
C4 C4 H4B 109.9 8_455 .
H4A C4 H4B 108.3 . .
C3 C5 C5 109.9(5) . 8_455
C3 C5 H5A 109.7 . .
C5 C5 H5A 109.7 8_455 .
C3 C5 H5B 109.7 . .
C5 C5 H5B 109.7 8_455 .
H5A C5 H5B 108.2 . .

loop_
_geom_bond_atom_site_label_1
_geom_bond_atom_site_label_2
_geom_bond_distance
_geom_bond_site_symmetry_2
Mo1 O1 1.714(4) .
Mo1 O1 1.714(4) 7_545
Mo1 O2 1.932(4) .
Mo1 O2 1.932(4) 7_545
Mo1 N1 2.370(4) 7_545
Mo1 N1 2.370(4) .
Mo2 O3 1.710(4) 6_454
Mo2 O3 1.710(4) .
Mo2 O2 1.922(4) 6_454
Mo2 O2 1.922(4) .
Mo2 N2 2.411(4) 6_454
Mo2 N2 2.411(4) .
N1 C1 1.305(7) .
N1 N2 1.372(6) .
N2 C2 1.306(7) .
N3 C1 1.355(7) .
N3 C2 1.357(6) .
N3 C3 1.480(6) .
C1 H1 0.9400 .
C2 H2 0.9400 .
C3 C5 1.494(8) .
C3 C4 1.506(9) .
C3 H3 0.9900 .
C4 C4 1.545(13) 8_455
C4 H4A 0.9800 .
C4 H4B 0.9800 .
C5 C5 1.538(11) 8_455
C5 H5A 0.9800 .
C5 H5B 0.9800 .

loop_
_geom_torsion_atom_site_label_1
_geom_torsion_atom_site_label_2
_geom_torsion_atom_site_label_3
_geom_torsion_atom_site_label_4
_geom_torsion
_geom_torsion_site_symmetry_1
_geom_torsion_site_symmetry_4
O3 Mo2 O2 Mo1 -85.8(5) 6_454 .
O3 Mo2 O2 Mo1 168.6(5) . .
O2 Mo2 O2 Mo1 41.1(4) 6_454 .
N2 Mo2 O2 Mo1 76.6(5) 6_454 .
N2 Mo2 O2 Mo1 4.3(4) . .
O1 Mo1 O2 Mo2 -95.6(5) . .
O1 Mo1 O2 Mo2 157.4(5) 7_545 .
O2 Mo1 O2 Mo2 30.6(4) 7_545 .
N1 Mo1 O2 Mo2 67.5(5) 7_545 .
N1 Mo1 O2 Mo2 -7.9(4) . .
O1 Mo1 N1 C1 -71.8(5) . .
O1 Mo1 N1 C1 129.4(7) 7_545 .
O2 Mo1 N1 C1 -172.2(5) . .
O2 Mo1 N1 C1 25.0(5) 7_545 .
N1 Mo1 N1 C1 99.8(5) 7_545 .
O1 Mo1 N1 N2 109.7(4) . .
O1 Mo1 N1 N2 -49.2(8) 7_545 .
O2 Mo1 N1 N2 9.3(3) . .
O2 Mo1 N1 N2 -153.6(4) 7_545 .
N1 Mo1 N1 N2 -78.8(4) 7_545 .
C1 N1 N2 C2 -0.7(6) . .
Mo1 N1 N2 C2 178.1(3) . .
C1 N1 N2 Mo2 170.3(4) . .
Mo1 N1 N2 Mo2 -10.9(5) . .
O3 Mo2 N2 C2 -87.1(5) 6_454 .
O3 Mo2 N2 C2 111.6(7) . .
O2 Mo2 N2 C2 9.5(5) 6_454 .
O2 Mo2 N2 C2 173.4(5) . .
N2 Mo2 N2 C2 85.0(5) 6_454 .
O3 Mo2 N2 N1 105.0(4) 6_454 .
O3 Mo2 N2 N1 -56.2(7) . .
O2 Mo2 N2 N1 -158.4(4) 6_454 .
O2 Mo2 N2 N1 5.6(3) . .
N2 Mo2 N2 N1 -82.8(3) 6_454 .
N2 N1 C1 N3 0.2(6) . .
Mo1 N1 C1 N3 -178.4(3) . .
C2 N3 C1 N1 0.3(6) . .
C3 N3 C1 N1 177.7(5) . .
N1 N2 C2 N3 0.9(6) . .
Mo2 N2 C2 N3 -167.9(4) . .
C1 N3 C2 N2 -0.7(6) . .
C3 N3 C2 N2 -178.2(5) . .
C1 N3 C3 C5 110.3(7) . .
C2 N3 C3 C5 -72.9(7) . .
C1 N3 C3 C4 -12.7(9) . .
C2 N3 C3 C4 164.2(6) . .
N3 C3 C4 C4 -176.8(8) . 8_455
C5 C3 C4 C4 60.0(11) . 8_455
N3 C3 C5 C5 178.6(7) . 8_455
C4 C3 C5 C5 -58.8(9) . 8_455
